data_1561148
loop_
_publ_author_name
'Shi, Jingwen'
'Lan, Wenlong'
'Ren, Yanjie'
'Liu, Qingyun'
'Liu, Hui'
'Dong, Yunhui'
'Zhang, Daopeng'

_publ_section_title
;
 A serials of sandwich-like trinuclear and one-dimensional chain
 cyanide-bridged iron(III)-copper(II) complexes: Syntheses, crystal
 structures and magnetic properties
;
_journal_name_full 'Journal of Solid State Chemistry'
_journal_page_first 59
_journal_page_last 66
_journal_paper_doi 10.1016/j.jssc.2018.01.017
_journal_volume 260
_journal_year 2018
_chemical_formula_moiety 'C50 H48 Cu Fe2 N16 O4, 4(H2 O)'
_chemical_formula_sum 'C50 H56 Cu Fe2 N16 O8'
_chemical_formula_weight 1184.35
_space_group_IT_number 14
_space_group_name_Hall '-P 2ybc'
_space_group_name_H-M_alt 'P 1 21/c 1'
_symmetry_cell_setting monoclinic
_symmetry_space_group_name_H-M 'P 1 21/c 1'
_atom_sites_solution_hydrogens geom
_atom_sites_solution_primary direct
_atom_sites_solution_secondary difmap
_cell_angle_alpha 90.00
_cell_angle_beta 104.324(3)
_cell_angle_gamma 90.00
_cell_formula_units_Z 2
_cell_length_a 11.399(2)
_cell_length_b 22.654(4)
_cell_length_c 11.504(2)
_cell_measurement_reflns_used 2890
_cell_measurement_temperature 293(2)
_cell_measurement_theta_max 25.091
_cell_measurement_theta_min 2.671
_cell_volume 2878.4(9)
_computing_cell_refinement 'SAINT-Plus (Bruker, 2001)'
_computing_data_collection 'APEX2 (Bruker, 2004)'
_computing_data_reduction SAINT-Plus
_computing_molecular_graphics 'SHELXTL (Sheldrick, 2008)'
_computing_publication_material SHELXTL
_computing_structure_refinement 'SHELXL-97 (Sheldrick, 2008)'
_computing_structure_solution 'SHELXS-97 (Sheldrick, 2008)'
_diffrn_ambient_temperature 293(2)
_diffrn_measured_fraction_theta_full 0.995
_diffrn_measured_fraction_theta_max 0.995
_diffrn_measurement_device_type 'Bruker APEX II CCD area-detector'
_diffrn_measurement_method '\f and \w scans'
_diffrn_radiation_monochromator graphite
_diffrn_radiation_source 'fine-focus sealed tube'
_diffrn_radiation_type MoK\a
_diffrn_radiation_wavelength 0.71073
_diffrn_reflns_av_R_equivalents 0.0293
_diffrn_reflns_av_sigmaI/netI 0.0363
_diffrn_reflns_limit_h_max 13
_diffrn_reflns_limit_h_min -13
_diffrn_reflns_limit_k_max 26
_diffrn_reflns_limit_k_min -24
_diffrn_reflns_limit_l_max 13
_diffrn_reflns_limit_l_min -11
_diffrn_reflns_number 13869
_diffrn_reflns_theta_full 25.01
_diffrn_reflns_theta_max 25.01
_diffrn_reflns_theta_min 2.04
_exptl_absorpt_coefficient_mu 0.927
_exptl_absorpt_correction_T_max 0.8291
_exptl_absorpt_correction_T_min 0.7620
_exptl_absorpt_correction_type multi-scan
_exptl_absorpt_process_details sadabs
_exptl_crystal_colour red
_exptl_crystal_density_diffrn 1.367
_exptl_crystal_density_method 'not measured'
_exptl_crystal_description block
_exptl_crystal_F_000 1226
_exptl_crystal_size_max 0.31
_exptl_crystal_size_mid 0.24
_exptl_crystal_size_min 0.21
_refine_diff_density_max 0.974
_refine_diff_density_min -0.348
_refine_diff_density_rms 0.083
_refine_ls_extinction_method none
_refine_ls_goodness_of_fit_ref 1.059
_refine_ls_hydrogen_treatment mixed
_refine_ls_matrix_type full
_refine_ls_number_parameters 357
_refine_ls_number_reflns 5056
_refine_ls_number_restraints 0
_refine_ls_restrained_S_all 1.059
_refine_ls_R_factor_all 0.0682
_refine_ls_R_factor_gt 0.0473
_refine_ls_shift/su_max 0.001
_refine_ls_shift/su_mean 0.000
_refine_ls_structure_factor_coef Fsqd
_refine_ls_weighting_details 'calc w=1/[\s^2^(Fo^2^)+(0.0863P)^2^+2.7096P] where P=(Fo^2^+2Fc^2^)/3'
_refine_ls_weighting_scheme calc
_refine_ls_wR_factor_gt 0.1357
_refine_ls_wR_factor_ref 0.1553
_reflns_number_gt 3810
_reflns_number_total 5056
_reflns_threshold_expression >2sigma(I)
_cod_data_source_file JSSC-2019-260-59.cif
_cod_data_source_block 1
_cod_original_cell_volume 2878.2(10)
_cod_original_sg_symbol_H-M P2(1)/c
_cod_database_code 1561148

loop_
_symmetry_equiv_pos_as_xyz
'x, y, z'
'-x, y+1/2, -z+1/2'
'-x, -y, -z'
'x, -y-1/2, z-1/2'

loop_
_atom_site_label
_atom_site_type_symbol
_atom_site_fract_x
_atom_site_fract_y
_atom_site_fract_z
_atom_site_U_iso_or_equiv
_atom_site_adp_type
_atom_site_occupancy
_atom_site_symmetry_multiplicity
_atom_site_calc_flag
_atom_site_refinement_flags
_atom_site_disorder_assembly
_atom_site_disorder_group
Cu1 Cu 0.5000 0.5000 0.5000 0.0488(2) Uani 1 2 d S . .
Fe1 Fe 0.06645(4) 0.41629(2) 0.24046(4) 0.02940(18) Uani 1 1 d . . .
O1 O 0.2333(4) 0.26261(15) 0.2264(4) 0.0788(11) Uani 1 1 d . . .
O2 O -0.1695(3) 0.44351(14) 0.4383(3) 0.0565(8) Uani 1 1 d . . .
O3 O 0.402(2) 0.1748(10) 0.211(3) 0.158(4) Uani 0.303(10) 1 d P A 1
H1O3 H 0.4759 0.1650 0.2240 0.190 Uiso 0.303(10) 1 d PR A 1
H2O3 H 0.3933 0.1959 0.2691 0.190 Uiso 0.303(10) 1 d PR A 1
O3' O 0.3343(10) 0.1685(4) 0.1041(12) 0.158(4) Uani 0.697(10) 1 d P A 2
H113 H 0.3566 0.1604 0.0407 0.190 Uiso 0.697(10) 1 d PR A 2
H213 H 0.2573 0.1681 0.0865 0.190 Uiso 0.697(10) 1 d PR A 2
O4 O 0.652(2) 0.2980(15) 0.144(3) 0.194(5) Uani 0.250(8) 1 d P B 1
H1O4 H 0.6672 0.2639 0.1749 0.233 Uiso 0.250(8) 1 d PR B 1
H2O4 H 0.6890 0.3230 0.1955 0.233 Uiso 0.250(8) 1 d PR B 1
O4' O 0.6177(7) 0.3368(5) 0.0101(11) 0.194(5) Uani 0.750(8) 1 d P B 2
H114 H 0.6127 0.3108 -0.0442 0.233 Uiso 0.750(8) 1 d PR B 2
H214 H 0.6806 0.3574 0.0123 0.233 Uiso 0.750(8) 1 d PR B 2
N1 N 0.3027(3) 0.45215(19) 0.4233(4) 0.0605(10) Uani 1 1 d . . .
N2 N -0.1613(4) 0.40337(18) 0.0277(4) 0.0599(10) Uani 1 1 d . . .
N3 N 0.1037(3) 0.33522(13) 0.2618(3) 0.0355(7) Uani 1 1 d . . .
N4 N -0.0279(3) 0.40218(13) 0.3508(3) 0.0332(7) Uani 1 1 d . . .
N5 N 0.1696(3) 0.40948(14) 0.1247(3) 0.0367(7) Uani 1 1 d . . .
N6 N 0.0138(3) 0.49904(13) 0.2573(3) 0.0330(7) Uani 1 1 d . . .
N7 N 0.4268(3) 0.5513(2) 0.6044(4) 0.0648(12) Uani 1 1 d . . .
H7 H 0.3482 0.5395 0.5914 0.078 Uiso 1 1 calc R . .
N8 N 0.4671(3) 0.5676(2) 0.3823(4) 0.0655(11) Uani 1 1 d . . .
H8 H 0.5381 0.5875 0.3917 0.079 Uiso 1 1 calc R . .
C1 C 0.2147(3) 0.43843(17) 0.3584(3) 0.0362(8) Uani 1 1 d . . .
C2 C -0.0767(4) 0.40722(16) 0.1045(3) 0.0379(9) Uani 1 1 d . . .
C3 C 0.0482(3) 0.30650(16) 0.3419(3) 0.0373(8) Uani 1 1 d . . .
C4 C -0.0276(3) 0.34383(16) 0.3888(3) 0.0374(8) Uani 1 1 d . . .
C5 C -0.0922(4) 0.32071(19) 0.4661(4) 0.0498(10) Uani 1 1 d . . .
H5 H -0.1442 0.3446 0.4961 0.060 Uiso 1 1 calc R . .
C6 C -0.0785(5) 0.2622(2) 0.4976(4) 0.0612(13) Uani 1 1 d . . .
H6 H -0.1210 0.2466 0.5498 0.073 Uiso 1 1 calc R . .
C7 C -0.0027(5) 0.2263(2) 0.4530(4) 0.0637(13) Uani 1 1 d . . .
H7A H 0.0052 0.1868 0.4756 0.076 Uiso 1 1 calc R . .
C8 C 0.0611(4) 0.24765(19) 0.3761(4) 0.0528(11) Uani 1 1 d . . .
H8A H 0.1126 0.2230 0.3471 0.063 Uiso 1 1 calc R . .
C9 C 0.1883(4) 0.31246(18) 0.2125(4) 0.0491(10) Uani 1 1 d . . .
C10 C 0.2232(4) 0.35624(19) 0.1298(4) 0.0437(9) Uani 1 1 d . . .
C11 C 0.3021(4) 0.3433(2) 0.0603(4) 0.0604(12) Uani 1 1 d . . .
H11 H 0.3391 0.3064 0.0659 0.072 Uiso 1 1 calc R . .
C12 C 0.3257(4) 0.3846(3) -0.0169(4) 0.0660(14) Uani 1 1 d . . .
H12 H 0.3793 0.3765 -0.0640 0.079 Uiso 1 1 calc R . .
C13 C 0.2690(4) 0.4384(2) -0.0240(4) 0.0555(12) Uani 1 1 d . . .
H13 H 0.2824 0.4671 -0.0772 0.067 Uiso 1 1 calc R . .
C14 C 0.1930(4) 0.4494(2) 0.0478(3) 0.0448(10) Uani 1 1 d . . .
H14 H 0.1557 0.4861 0.0432 0.054 Uiso 1 1 calc R . .
C15 C -0.0950(3) 0.44585(17) 0.3776(3) 0.0368(8) Uani 1 1 d . . .
C16 C -0.0663(3) 0.50253(16) 0.3256(3) 0.0355(8) Uani 1 1 d . . .
C17 C -0.1143(4) 0.55571(18) 0.3508(4) 0.0461(10) Uani 1 1 d . . .
H17 H -0.1716 0.5567 0.3959 0.055 Uiso 1 1 calc R . .
C18 C -0.0763(4) 0.60675(19) 0.3084(4) 0.0522(11) Uani 1 1 d . . .
H18 H -0.1075 0.6430 0.3240 0.063 Uiso 1 1 calc R . .
C19 C 0.0082(4) 0.60354(19) 0.2430(4) 0.0515(11) Uani 1 1 d . . .
H19 H 0.0364 0.6379 0.2149 0.062 Uiso 1 1 calc R . .
C20 C 0.0521(4) 0.54933(17) 0.2184(4) 0.0426(9) Uani 1 1 d . . .
H20 H 0.1098 0.5478 0.1736 0.051 Uiso 1 1 calc R . .
C21 C 0.4782(5) 0.5472(4) 0.7369(5) 0.093(2) Uani 1 1 d . . .
H21A H 0.4285 0.5704 0.7772 0.112 Uiso 1 1 calc R . .
H21B H 0.5589 0.5642 0.7568 0.112 Uiso 1 1 calc R . .
C22 C 0.4227(5) 0.6109(3) 0.5577(7) 0.089(2) Uani 1 1 d . . .
H22A H 0.5022 0.6289 0.5821 0.107 Uiso 1 1 calc R . .
H22B H 0.3663 0.6346 0.5886 0.107 Uiso 1 1 calc R . .
C23 C 0.3833(5) 0.6076(3) 0.4259(7) 0.089(2) Uani 1 1 d . . .
H23A H 0.3847 0.6467 0.3916 0.107 Uiso 1 1 calc R . .
H23B H 0.3012 0.5926 0.4015 0.107 Uiso 1 1 calc R . .
C24 C 0.4267(5) 0.5529(4) 0.2558(5) 0.095(2) Uani 1 1 d . . .
H24A H 0.4150 0.5889 0.2088 0.114 Uiso 1 1 calc R . .
H24B H 0.3495 0.5325 0.2412 0.114 Uiso 1 1 calc R . .
C25 C 0.5150(6) 0.5151(4) 0.2175(5) 0.101(3) Uani 1 1 d . . .
H25A H 0.5945 0.5330 0.2442 0.121 Uiso 1 1 calc R . .
H25B H 0.4949 0.5142 0.1305 0.121 Uiso 1 1 calc R . .

loop_
_atom_site_aniso_label
_atom_site_aniso_U_11
_atom_site_aniso_U_22
_atom_site_aniso_U_33
_atom_site_aniso_U_23
_atom_site_aniso_U_13
_atom_site_aniso_U_12
Cu1 0.0423(4) 0.0666(5) 0.0394(4) -0.0070(3) 0.0134(3) 0.0035(3)
Fe1 0.0288(3) 0.0298(3) 0.0314(3) -0.0013(2) 0.0108(2) -0.0003(2)
O1 0.092(3) 0.054(2) 0.106(3) 0.0159(19) 0.054(2) 0.0367(19)
O2 0.0451(17) 0.0615(19) 0.075(2) 0.0054(16) 0.0380(16) 0.0062(15)
O3 0.145(9) 0.143(6) 0.206(12) -0.037(8) 0.081(8) 0.036(6)
O3' 0.145(9) 0.143(6) 0.206(12) -0.037(8) 0.081(8) 0.036(6)
O4 0.072(5) 0.199(10) 0.309(14) 0.022(8) 0.040(7) 0.026(5)
O4' 0.072(5) 0.199(10) 0.309(14) 0.022(8) 0.040(7) 0.026(5)
N1 0.037(2) 0.085(3) 0.058(2) -0.022(2) 0.0072(18) -0.0029(19)
N2 0.052(2) 0.066(3) 0.053(2) -0.0039(19) -0.005(2) 0.0002(19)
N3 0.0373(17) 0.0322(16) 0.0385(17) -0.0018(13) 0.0119(13) 0.0026(13)
N4 0.0306(16) 0.0351(16) 0.0360(16) 0.0006(13) 0.0121(13) -0.0010(13)
N5 0.0335(16) 0.0450(18) 0.0331(16) -0.0049(14) 0.0112(13) -0.0008(14)
N6 0.0310(16) 0.0325(16) 0.0352(16) -0.0014(12) 0.0077(13) -0.0006(13)
N7 0.038(2) 0.084(3) 0.077(3) -0.034(2) 0.0237(19) -0.013(2)
N8 0.042(2) 0.085(3) 0.066(3) 0.014(2) 0.0069(19) -0.015(2)
C1 0.035(2) 0.042(2) 0.036(2) -0.0021(17) 0.0166(17) 0.0013(17)
C2 0.042(2) 0.032(2) 0.041(2) -0.0012(16) 0.0134(19) 0.0012(16)
C3 0.041(2) 0.0318(19) 0.038(2) -0.0003(16) 0.0077(16) -0.0038(16)
C4 0.037(2) 0.037(2) 0.038(2) -0.0002(16) 0.0079(16) -0.0044(16)
C5 0.056(3) 0.051(3) 0.048(2) 0.0025(19) 0.023(2) -0.009(2)
C6 0.080(3) 0.055(3) 0.056(3) 0.008(2) 0.029(3) -0.017(3)
C7 0.089(4) 0.039(2) 0.061(3) 0.015(2) 0.016(3) -0.011(2)
C8 0.068(3) 0.037(2) 0.054(3) 0.0028(19) 0.016(2) 0.003(2)
C9 0.051(3) 0.044(2) 0.057(3) -0.005(2) 0.020(2) 0.010(2)
C10 0.037(2) 0.050(2) 0.046(2) -0.0064(18) 0.0143(17) 0.0018(19)
C11 0.059(3) 0.064(3) 0.068(3) -0.011(2) 0.034(2) 0.010(2)
C12 0.057(3) 0.092(4) 0.063(3) -0.015(3) 0.040(2) -0.005(3)
C13 0.053(3) 0.078(3) 0.041(2) -0.001(2) 0.023(2) -0.010(2)
C14 0.044(2) 0.055(3) 0.037(2) -0.0012(18) 0.0123(17) -0.0025(19)
C15 0.0280(19) 0.043(2) 0.040(2) -0.0018(17) 0.0108(16) 0.0013(16)
C16 0.0296(19) 0.040(2) 0.036(2) -0.0050(16) 0.0072(15) 0.0010(15)
C17 0.046(2) 0.047(2) 0.046(2) -0.0060(19) 0.0111(19) 0.0105(19)
C18 0.060(3) 0.037(2) 0.056(3) -0.007(2) 0.008(2) 0.011(2)
C19 0.063(3) 0.031(2) 0.058(3) 0.0028(19) 0.011(2) 0.000(2)
C20 0.049(2) 0.035(2) 0.045(2) 0.0016(17) 0.0133(18) -0.0011(18)
C21 0.064(3) 0.158(7) 0.063(4) -0.059(4) 0.026(3) -0.022(4)
C22 0.053(3) 0.078(4) 0.142(6) -0.034(4) 0.034(4) -0.003(3)
C23 0.051(3) 0.073(4) 0.141(6) 0.026(4) 0.022(4) 0.006(3)
C24 0.065(4) 0.151(7) 0.065(4) 0.035(4) 0.004(3) -0.026(4)
C25 0.082(4) 0.176(8) 0.047(3) -0.005(4) 0.021(3) -0.053(5)

loop_
_atom_type_symbol
_atom_type_description
_atom_type_scat_dispersion_real
_atom_type_scat_dispersion_imag
_atom_type_scat_source
C C 0.0033 0.0016 'International Tables Vol C Tables 4.2.6.8 and 6.1.1.4'
H H 0.0000 0.0000 'International Tables Vol C Tables 4.2.6.8 and 6.1.1.4'
N N 0.0061 0.0033 'International Tables Vol C Tables 4.2.6.8 and 6.1.1.4'
O O 0.0106 0.0060 'International Tables Vol C Tables 4.2.6.8 and 6.1.1.4'
Fe Fe 0.3463 0.8444 'International Tables Vol C Tables 4.2.6.8 and 6.1.1.4'
Cu Cu 0.3201 1.2651 'International Tables Vol C Tables 4.2.6.8 and 6.1.1.4'

loop_
_geom_angle_atom_site_label_1
_geom_angle_atom_site_label_2
_geom_angle_atom_site_label_3
_geom_angle
_geom_angle_site_symmetry_1
_geom_angle_site_symmetry_3
N7 Cu1 N7 180.00(18) 3_666 .
N7 Cu1 N8 85.7(2) 3_666 3_666
N7 Cu1 N8 94.3(2) . 3_666
N7 Cu1 N8 94.3(2) 3_666 .
N7 Cu1 N8 85.7(2) . .
N8 Cu1 N8 180.00(19) 3_666 .
N7 Cu1 N1 89.47(14) 3_666 3_666
N7 Cu1 N1 90.53(14) . 3_666
N8 Cu1 N1 95.30(15) 3_666 3_666
N8 Cu1 N1 84.70(15) . 3_666
N7 Cu1 N1 90.53(14) 3_666 .
N7 Cu1 N1 89.47(14) . .
N8 Cu1 N1 84.70(16) 3_666 .
N8 Cu1 N1 95.30(15) . .
N1 Cu1 N1 180.00(18) 3_666 .
N4 Fe1 N3 83.97(13) . .
N4 Fe1 C1 96.64(14) . .
N3 Fe1 C1 91.78(15) . .
N4 Fe1 C2 91.04(14) . .
N3 Fe1 C2 96.75(14) . .
C1 Fe1 C2 169.08(15) . .
N4 Fe1 N5 165.75(13) . .
N3 Fe1 N5 81.97(13) . .
C1 Fe1 N5 86.11(14) . .
C2 Fe1 N5 88.34(14) . .
N4 Fe1 N6 81.84(12) . .
N3 Fe1 N6 165.12(13) . .
C1 Fe1 N6 85.44(14) . .
C2 Fe1 N6 87.99(13) . .
N5 Fe1 N6 112.35(13) . .
H1O3 O3 H2O3 107.7 . .
H113 O3' H213 107.7 . .
H1O4 O4 H2O4 107.7 . .
H114 O4' H214 107.7 . .
C1 N1 Cu1 159.8(4) . .
C9 N3 C3 126.2(3) . .
C9 N3 Fe1 118.9(3) . .
C3 N3 Fe1 114.4(2) . .
C15 N4 C4 126.1(3) . .
C15 N4 Fe1 119.1(2) . .
C4 N4 Fe1 114.5(2) . .
C14 N5 C10 118.1(3) . .
C14 N5 Fe1 129.7(3) . .
C10 N5 Fe1 112.2(3) . .
C20 N6 C16 118.1(3) . .
C20 N6 Fe1 129.7(3) . .
C16 N6 Fe1 112.1(2) . .
C22 N7 C21 113.8(5) . .
C22 N7 Cu1 107.4(3) . .
C21 N7 Cu1 117.5(4) . .
C22 N7 H7 105.8 . .
C21 N7 H7 105.8 . .
Cu1 N7 H7 105.8 . .
C24 N8 C23 114.0(5) . .
C24 N8 Cu1 117.2(4) . .
C23 N8 Cu1 105.4(3) . .
C24 N8 H8 106.5 . .
C23 N8 H8 106.5 . .
Cu1 N8 H8 106.5 . .
N1 C1 Fe1 177.2(4) . .
N2 C2 Fe1 177.7(4) . .
C8 C3 N3 126.8(4) . .
C8 C3 C4 120.0(4) . .
N3 C3 C4 113.1(3) . .
C5 C4 N4 126.8(4) . .
C5 C4 C3 119.4(4) . .
N4 C4 C3 113.8(3) . .
C6 C5 C4 119.3(4) . .
C6 C5 H5 120.4 . .
C4 C5 H5 120.4 . .
C7 C6 C5 120.9(4) . .
C7 C6 H6 119.6 . .
C5 C6 H6 119.6 . .
C8 C7 C6 121.2(4) . .
C8 C7 H7A 119.4 . .
C6 C7 H7A 119.4 . .
C7 C8 C3 119.2(4) . .
C7 C8 H8A 120.4 . .
C3 C8 H8A 120.4 . .
O1 C9 N3 128.2(4) . .
O1 C9 C10 121.5(4) . .
N3 C9 C10 110.3(3) . .
N5 C10 C11 121.4(4) . .
N5 C10 C9 115.6(3) . .
C11 C10 C9 122.9(4) . .
C12 C11 C10 119.7(5) . .
C12 C11 H11 120.2 . .
C10 C11 H11 120.2 . .
C11 C12 C13 118.9(4) . .
C11 C12 H12 120.5 . .
C13 C12 H12 120.5 . .
C14 C13 C12 119.1(4) . .
C14 C13 H13 120.4 . .
C12 C13 H13 120.4 . .
N5 C14 C13 122.7(4) . .
N5 C14 H14 118.6 . .
C13 C14 H14 118.6 . .
O2 C15 N4 128.1(4) . .
O2 C15 C16 121.2(3) . .
N4 C15 C16 110.6(3) . .
N6 C16 C17 122.3(4) . .
N6 C16 C15 115.6(3) . .
C17 C16 C15 122.1(3) . .
C18 C17 C16 119.1(4) . .
C18 C17 H17 120.5 . .
C16 C17 H17 120.5 . .
C19 C18 C17 118.8(4) . .
C19 C18 H18 120.6 . .
C17 C18 H18 120.6 . .
C18 C19 C20 120.1(4) . .
C18 C19 H19 119.9 . .
C20 C19 H19 119.9 . .
N6 C20 C19 121.6(4) . .
N6 C20 H20 119.2 . .
C19 C20 H20 119.2 . .
N7 C21 C25 112.8(5) . 3_666
N7 C21 H21A 109.0 . .
C25 C21 H21A 109.0 3_666 .
N7 C21 H21B 109.0 . .
C25 C21 H21B 109.0 3_666 .
H21A C21 H21B 107.8 . .
N7 C22 C23 108.0(5) . .
N7 C22 H22A 110.1 . .
C23 C22 H22A 110.1 . .
N7 C22 H22B 110.1 . .
C23 C22 H22B 110.1 . .
H22A C22 H22B 108.4 . .
C22 C23 N8 108.6(5) . .
C22 C23 H23A 110.0 . .
N8 C23 H23A 110.0 . .
C22 C23 H23B 110.0 . .
N8 C23 H23B 110.0 . .
H23A C23 H23B 108.4 . .
N8 C24 C25 111.4(5) . .
N8 C24 H24A 109.4 . .
C25 C24 H24A 109.4 . .
N8 C24 H24B 109.4 . .
C25 C24 H24B 109.4 . .
H24A C24 H24B 108.0 . .
C24 C25 C21 114.9(5) . 3_666
C24 C25 H25A 108.5 . .
C21 C25 H25A 108.5 3_666 .
C24 C25 H25B 108.5 . .
C21 C25 H25B 108.5 3_666 .
H25A C25 H25B 107.5 . .

loop_
_geom_bond_atom_site_label_1
_geom_bond_atom_site_label_2
_geom_bond_distance
_geom_bond_site_symmetry_2
Cu1 N7 1.996(4) 3_666
Cu1 N7 1.996(4) .
Cu1 N8 2.017(4) 3_666
Cu1 N8 2.017(4) .
Cu1 N1 2.455(4) 3_666
Cu1 N1 2.455(4) .
Fe1 N4 1.883(3) .
Fe1 N3 1.887(3) .
Fe1 C1 1.953(4) .
Fe1 C2 1.972(4) .
Fe1 N5 1.988(3) .
Fe1 N6 1.992(3) .
O1 C9 1.234(5) .
O2 C15 1.226(4) .
O3 H1O3 0.8500 .
O3 H2O3 0.8500 .
O3' H113 0.8500 .
O3' H213 0.8500 .
O4 H1O4 0.8499 .
O4 H2O4 0.8500 .
O4' H114 0.8501 .
O4' H214 0.8499 .
N1 C1 1.136(5) .
N2 C2 1.139(5) .
N3 C9 1.337(5) .
N3 C3 1.401(5) .
N4 C15 1.332(5) .
N4 C4 1.392(5) .
N5 C14 1.337(5) .
N5 C10 1.347(5) .
N6 C20 1.336(5) .
N6 C16 1.347(5) .
N7 C22 1.449(8) .
N7 C21 1.495(7) .
N7 H7 0.9100 .
N8 C24 1.453(7) .
N8 C23 1.490(7) .
N8 H8 0.9100 .
C3 C8 1.388(6) .
C3 C4 1.408(5) .
C4 C5 1.390(5) .
C5 C6 1.374(6) .
C5 H5 0.9300 .
C6 C7 1.373(7) .
C6 H6 0.9300 .
C7 C8 1.365(7) .
C7 H7A 0.9300 .
C8 H8A 0.9300 .
C9 C10 1.494(6) .
C10 C11 1.375(6) .
C11 C12 1.363(7) .
C11 H11 0.9300 .
C12 C13 1.373(7) .
C12 H12 0.9300 .
C13 C14 1.359(6) .
C13 H13 0.9300 .
C14 H14 0.9300 .
C15 C16 1.487(5) .
C16 C17 1.383(5) .
C17 C18 1.366(6) .
C17 H17 0.9300 .
C18 C19 1.363(6) .
C18 H18 0.9300 .
C19 C20 1.382(6) .
C19 H19 0.9300 .
C20 H20 0.9300 .
C21 C25 1.503(10) 3_666
C21 H21A 0.9700 .
C21 H21B 0.9700 .
C22 C23 1.473(9) .
C22 H22A 0.9700 .
C22 H22B 0.9700 .
C23 H23A 0.9700 .
C23 H23B 0.9700 .
C24 C25 1.469(10) .
C24 H24A 0.9700 .
C24 H24B 0.9700 .
C25 C21 1.503(10) 3_666
C25 H25A 0.9700 .
C25 H25B 0.9700 .
